data_2220670
loop_
_publ_author_name
'Xia, Hai-Tao'
'Rong, De-Fu'
'Zhang, Ying-Ying'
'Yang, Shu-Ping'
'Wang, Da-Qi'

_publ_section_title
Bis{6,6'-dimethoxy-2,2'-[ethane-1,2-diylbis(iminomethylene)]diphenolato(1.5{-})-\k^4^<i>O</i>,<i>N</i>,<i>N</i>',<i>O</i>'}erbium(III)
_journal_coeditor_code AT2680
_journal_issue 2
_journal_name_full 'Acta Crystallographica Section E'
_journal_page_first m198
_journal_page_last m199
_journal_paper_doi 10.1107/S1600536809001421
_journal_volume 65
_journal_year 2009
_chemical_formula_iupac '[Er (C18 H22.5 N2 O4)2]'
_chemical_formula_moiety 'C36 H45 Er N4 O8'
_chemical_formula_sum 'C36 H45 Er N4 O8'
_chemical_formula_weight 829.02
_chemical_name_systematic
;Bis{6,6'-dimethoxy-2,2'-[ethane-1,2-diylbis(iminomethylene)]diphenolato(1.5-)-
\k^4^<i>O</i>,<i>N</i>,<i>N</i>',<i>O</i>'}erbium(III)
;
_space_group_IT_number 45
_symmetry_cell_setting orthorhombic
_symmetry_space_group_name_Hall 'I 2 -2c'
_symmetry_space_group_name_H-M 'I b a 2'
_atom_sites_solution_hydrogens geom
_atom_sites_solution_primary direct
_atom_sites_solution_secondary difmap
_audit_creation_method SHELXL-97
_cell_angle_alpha 90.00
_cell_angle_beta 90.00
_cell_angle_gamma 90.00
_cell_formula_units_Z 4
_cell_length_a 11.1542(10)
_cell_length_b 21.958(2)
_cell_length_c 14.1751(15)
_cell_measurement_reflns_used 4129
_cell_measurement_temperature 298(2)
_cell_measurement_theta_max 25.654
_cell_measurement_theta_min 2.874
_cell_volume 3471.8(6)
_computing_cell_refinement '<i>SAINT</i> (Siemens, 1996)'
_computing_data_collection '<i>SMART</i> (Siemens, 1996)'
_computing_data_reduction 'SAINT (Siemens, 1996)'
_computing_molecular_graphics 'SHELXTL (Sheldrick, 2008)'
_computing_publication_material 'SHELXTL (Sheldrick, 2008)'
_computing_structure_refinement 'SHELXL97 (Sheldrick, 2008)'
_computing_structure_solution 'SHELXS97 (Sheldrick, 2008)'
_diffrn_ambient_temperature 298(2)
_diffrn_measured_fraction_theta_full 0.990
_diffrn_measured_fraction_theta_max 0.990
_diffrn_measurement_device_type 'Siemens SMART 1000 CCD area-detector'
_diffrn_measurement_method '\f and \w'
_diffrn_radiation_monochromator graphite
_diffrn_radiation_source 'fine-focus sealed tube'
_diffrn_radiation_type MoK\a
_diffrn_radiation_wavelength 0.71073
_diffrn_reflns_av_R_equivalents 0.0313
_diffrn_reflns_av_sigmaI/netI 0.0406
_diffrn_reflns_limit_h_max 10
_diffrn_reflns_limit_h_min -13
_diffrn_reflns_limit_k_max 26
_diffrn_reflns_limit_k_min -20
_diffrn_reflns_limit_l_max 16
_diffrn_reflns_limit_l_min -16
_diffrn_reflns_number 7986
_diffrn_reflns_theta_full 25.01
_diffrn_reflns_theta_max 25.01
_diffrn_reflns_theta_min 1.85
_diffrn_standards_decay_% 0
_diffrn_standards_interval_count 0
_diffrn_standards_interval_time 0
_diffrn_standards_number 0
_exptl_absorpt_coefficient_mu 2.475
_exptl_absorpt_correction_T_max 0.7232
_exptl_absorpt_correction_T_min 0.6374
_exptl_absorpt_correction_type multi-scan
_exptl_absorpt_process_details '(SADABS; Sheldrick, 1996)'
_exptl_crystal_colour brown
_exptl_crystal_density_diffrn 1.586
_exptl_crystal_density_method 'not measured'
_exptl_crystal_description block
_exptl_crystal_F_000 1684
_exptl_crystal_size_max 0.20
_exptl_crystal_size_mid 0.15
_exptl_crystal_size_min 0.14
_refine_diff_density_max 0.751
_refine_diff_density_min -1.421
_refine_ls_abs_structure_details 'Flack (1983), 1400 Freidel pairs'
_refine_ls_abs_structure_Flack 0.02(5)
_refine_ls_extinction_method none
_refine_ls_goodness_of_fit_ref 1.060
_refine_ls_hydrogen_treatment constr
_refine_ls_matrix_type full
_refine_ls_number_parameters 224
_refine_ls_number_reflns 3007
_refine_ls_number_restraints 1
_refine_ls_restrained_S_all 1.060
_refine_ls_R_factor_all 0.0652
_refine_ls_R_factor_gt 0.0441
_refine_ls_shift/su_max 0.001
_refine_ls_shift/su_mean 0.000
_refine_ls_structure_factor_coef Fsqd
_refine_ls_weighting_details 'calc w=1/[\s^2^(Fo^2^)+(0.1143P)^2^+1.9553P] where P=(Fo^2^+2Fc^2^)/3'
_refine_ls_weighting_scheme calc
_refine_ls_wR_factor_gt 0.1331
_refine_ls_wR_factor_ref 0.1615
_reflns_number_gt 2199
_reflns_number_total 3007
_reflns_threshold_expression I>2\s(I)
_cod_data_source_file at2680.cif
_cod_data_source_block I
_cod_database_code 2220670
_cod_database_fobs_code 2220670

loop_
_symmetry_equiv_pos_as_xyz
'x, y, z'
'-x, -y, z'
'-x, y, z+1/2'
'x, -y, z+1/2'
'x+1/2, y+1/2, z+1/2'
'-x+1/2, -y+1/2, z+1/2'
'-x+1/2, y+1/2, z+1'
'x+1/2, -y+1/2, z+1'

loop_
_atom_site_type_symbol
_atom_site_label
_atom_site_fract_x
_atom_site_fract_y
_atom_site_fract_z
_atom_site_U_iso_or_equiv
_atom_site_adp_type
_atom_site_calc_flag
_atom_site_refinement_flags
_atom_site_occupancy
_atom_site_disorder_assembly
_atom_site_disorder_group
Er Er1 1.0000 1.0000 0.0158(2) 0.0342(2) Uani d S 1 . .
O O1 0.9418(5) 1.0681(3) 0.1202(4) 0.0297(13) Uani d . 1 . .
H H1 0.9919 1.0955 0.1209 0.045 Uiso d PR 0.50 . .
O O2 0.9141(6) 1.1865(3) 0.0933(5) 0.0479(18) Uani d . 1 . .
O O3 1.1356(6) 0.9653(3) -0.0834(5) 0.0389(16) Uani d . 1 . .
O O4 1.3687(7) 0.9386(4) -0.0660(7) 0.065(3) Uani d . 1 . .
N N1 0.7906(7) 0.9657(4) 0.0823(6) 0.040(2) Uani d . 1 . .
H H1C 0.7358 0.9838 0.0439 0.048 Uiso d R 1 . .
N N2 0.9283(8) 0.8957(4) -0.0492(6) 0.043(2) Uani d . 1 . .
H H2 0.9673 0.8670 -0.0146 0.052 Uiso d R 1 . .
C C1 0.7624(12) 0.9901(6) 0.1789(10) 0.049(3) Uani d . 1 . .
H H1A 0.6906 0.9706 0.2029 0.058 Uiso calc R 1 . .
H H1B 0.8279 0.9809 0.2216 0.058 Uiso calc R 1 . .
C C2 0.7440(9) 1.0568(5) 0.1748(7) 0.042(3) Uani d . 1 . .
C C3 0.8366(9) 1.0926(5) 0.1404(7) 0.039(3) Uani d . 1 . .
C C4 0.8159(9) 1.1552(5) 0.1290(7) 0.041(2) Uani d . 1 . .
C C5 0.7089(10) 1.1808(6) 0.1508(8) 0.051(3) Uani d . 1 . .
H H5 0.6957 1.2223 0.1429 0.061 Uiso calc R 1 . .
C C6 0.6169(10) 1.1415(7) 0.1866(9) 0.056(3) Uani d . 1 . .
H H6 0.5428 1.1582 0.2021 0.067 Uiso calc R 1 . .
C C7 0.6330(9) 1.0854(7) 0.1977(9) 0.057(3) Uani d . 1 . .
H H7 0.5708 1.0618 0.2216 0.068 Uiso calc R 1 . .
C C8 0.8935(13) 1.2474(5) 0.0637(10) 0.064(3) Uani d . 1 . .
H H8A 0.8112 1.2519 0.0451 0.095 Uiso calc R 1 . .
H H8B 0.9447 1.2567 0.0112 0.095 Uiso calc R 1 . .
H H8C 0.9107 1.2747 0.1149 0.095 Uiso calc R 1 . .
C C9 0.9606(16) 0.8829(7) -0.1469(9) 0.061(4) Uani d . 1 . .
H H9A 0.9455 0.9184 -0.1860 0.073 Uiso calc R 1 . .
H H9B 0.9135 0.8492 -0.1709 0.073 Uiso calc R 1 . .
C C10 1.0949(14) 0.8668(6) -0.1482(8) 0.054(3) Uani d . 1 . .
C C11 1.1731(11) 0.9109(5) -0.1134(7) 0.043(3) Uani d . 1 . .
C C12 1.2992(13) 0.8958(6) -0.1052(8) 0.056(3) Uani d . 1 . .
C C13 1.3345(14) 0.8375(6) -0.1369(9) 0.063(4) Uani d . 1 . .
H H13 1.4149 0.8264 -0.1333 0.076 Uiso calc R 1 . .
C C14 1.2544(16) 0.7976(7) -0.1721(10) 0.070(4) Uani d . 1 . .
H H14 1.2804 0.7590 -0.1897 0.084 Uiso calc R 1 . .
C C15 1.1369(14) 0.8120(6) -0.1826(9) 0.066(4) Uani d . 1 . .
H H15 1.0850 0.7852 -0.2128 0.079 Uiso calc R 1 . .
C C16 1.4901(11) 0.9202(11) -0.0443(19) 0.092(7) Uani d . 1 . .
H H16A 1.5326 0.9538 -0.0167 0.139 Uiso calc R 1 . .
H H16B 1.5298 0.9078 -0.1013 0.139 Uiso calc R 1 . .
H H16C 1.4885 0.8868 -0.0007 0.139 Uiso calc R 1 . .
C C17 0.7704(9) 0.9017(5) 0.0703(9) 0.051(3) Uani d . 1 . .
H H17A 0.6876 0.8920 0.0849 0.061 Uiso calc R 1 . .
H H17B 0.8216 0.8789 0.1127 0.061 Uiso calc R 1 . .
C C18 0.7979(11) 0.8845(5) -0.0316(10) 0.052(3) Uani d . 1 . .
H H18A 0.7792 0.8419 -0.0422 0.063 Uiso calc R 1 . .
H H18B 0.7498 0.9089 -0.0743 0.063 Uiso calc R 1 . .

loop_
_atom_site_aniso_label
_atom_site_aniso_U_11
_atom_site_aniso_U_22
_atom_site_aniso_U_33
_atom_site_aniso_U_12
_atom_site_aniso_U_13
_atom_site_aniso_U_23
Er1 0.0382(3) 0.0267(3) 0.0377(3) 0.0000(2) 0.000 0.000
O1 0.018(3) 0.033(4) 0.038(3) 0.003(3) 0.005(3) -0.004(3)
O2 0.053(4) 0.035(4) 0.055(4) 0.009(3) 0.001(3) -0.007(3)
O3 0.056(4) 0.026(4) 0.034(4) 0.014(3) 0.011(3) -0.001(3)
O4 0.055(5) 0.055(6) 0.085(7) 0.019(4) 0.031(4) 0.023(5)
N1 0.031(4) 0.038(5) 0.052(5) -0.009(4) -0.007(4) 0.012(4)
N2 0.051(6) 0.026(4) 0.052(5) -0.003(4) -0.024(4) 0.003(4)
C1 0.041(6) 0.055(8) 0.050(7) -0.002(5) 0.001(5) 0.017(5)
C2 0.032(5) 0.048(7) 0.046(6) 0.008(5) 0.005(4) 0.005(5)
C3 0.036(6) 0.045(7) 0.036(6) 0.005(5) -0.009(4) -0.003(5)
C4 0.043(6) 0.041(6) 0.040(5) 0.010(5) -0.008(5) -0.004(5)
C5 0.046(6) 0.051(7) 0.055(7) 0.018(6) -0.003(5) -0.006(5)
C6 0.042(7) 0.066(9) 0.060(8) 0.019(6) 0.007(5) 0.007(6)
C7 0.036(6) 0.071(10) 0.063(8) 0.006(6) 0.015(5) 0.010(7)
C8 0.079(9) 0.025(6) 0.087(9) -0.003(6) 0.010(7) 0.008(6)
C9 0.086(9) 0.045(8) 0.052(8) -0.001(7) -0.019(7) -0.007(6)
C10 0.084(9) 0.036(6) 0.043(6) 0.015(6) -0.005(6) -0.003(5)
C11 0.063(8) 0.041(7) 0.024(6) 0.021(6) 0.007(5) 0.010(5)
C12 0.076(9) 0.047(7) 0.045(6) 0.029(7) 0.021(6) 0.011(6)
C13 0.084(10) 0.051(9) 0.056(8) 0.034(8) 0.022(7) 0.011(6)
C14 0.104(12) 0.049(8) 0.057(8) 0.024(8) 0.011(7) -0.003(7)
C15 0.105(12) 0.045(8) 0.047(7) 0.019(7) -0.005(7) -0.011(6)
C16 0.060(10) 0.089(15) 0.128(17) 0.026(7) 0.030(8) 0.031(13)
C17 0.037(6) 0.040(7) 0.075(10) -0.011(5) -0.017(6) 0.013(6)
C18 0.057(7) 0.023(6) 0.076(8) -0.016(5) -0.029(6) 0.011(5)

loop_
_atom_type_symbol
_atom_type_description
_atom_type_scat_dispersion_real
_atom_type_scat_dispersion_imag
_atom_type_scat_source
C C 0.0033 0.0016 'International Tables Vol C Tables 4.2.6.8 and 6.1.1.4'
H H 0.0000 0.0000 'International Tables Vol C Tables 4.2.6.8 and 6.1.1.4'
N N 0.0061 0.0033 'International Tables Vol C Tables 4.2.6.8 and 6.1.1.4'
O O 0.0106 0.0060 'International Tables Vol C Tables 4.2.6.8 and 6.1.1.4'
Er Er -0.2586 4.9576 'International Tables Vol C Tables 4.2.6.8 and 6.1.1.4'

loop_
_geom_angle_atom_site_label_1
_geom_angle_atom_site_label_2
_geom_angle_atom_site_label_3
_geom_angle_site_symmetry_1
_geom_angle_site_symmetry_3
_geom_angle
_geom_angle_publ_flag
O3 Er1 O3 2_775 . 100.6(4) ?
O3 Er1 O1 2_775 . 89.5(2) ?
O3 Er1 O1 . . 150.1(2) ?
O3 Er1 O1 2_775 2_775 150.1(2) ?
O3 Er1 O1 . 2_775 89.5(2) ?
O1 Er1 O1 . 2_775 95.6(3) ?
O3 Er1 N2 2_775 . 82.4(3) ?
O3 Er1 N2 . . 71.3(3) ?
O1 Er1 N2 . . 138.4(3) ?
O1 Er1 N2 2_775 . 74.3(2) ?
O3 Er1 N2 2_775 2_775 71.3(3) ?
O3 Er1 N2 . 2_775 82.4(3) ?
O1 Er1 N2 . 2_775 74.3(2) ?
O1 Er1 N2 2_775 2_775 138.4(3) ?
N2 Er1 N2 . 2_775 138.4(4) ?
O3 Er1 N1 2_775 2_775 137.8(3) ?
O3 Er1 N1 . 2_775 73.6(2) ?
O1 Er1 N1 . 2_775 80.0(2) ?
O1 Er1 N1 2_775 2_775 72.0(2) ?
N2 Er1 N1 . 2_775 130.8(3) ?
N2 Er1 N1 2_775 2_775 66.5(3) ?
O3 Er1 N1 2_775 . 73.6(2) ?
O3 Er1 N1 . . 137.8(3) ?
O1 Er1 N1 . . 72.0(2) ?
O1 Er1 N1 2_775 . 80.0(2) ?
N2 Er1 N1 . . 66.5(3) ?
N2 Er1 N1 2_775 . 130.8(3) ?
N1 Er1 N1 2_775 . 138.0(4) ?
C3 O1 Er1 . . 133.1(6) ?
C3 O1 H1 . . 107.7 ?
Er1 O1 H1 . . 107.7 ?
C4 O2 C8 . . 116.5(9) ?
C11 O3 Er1 . . 136.7(7) ?
C12 O4 C16 . . 115.7(13) ?
C17 N1 C1 . . 115.1(9) ?
C17 N1 Er1 . . 112.2(6) ?
C1 N1 Er1 . . 114.2(7) ?
C17 N1 H1C . . 104.5 ?
C1 N1 H1C . . 104.4 ?
Er1 N1 H1C . . 105.0 ?
C9 N2 C18 . . 111.6(10) ?
C9 N2 Er1 . . 115.5(8) ?
C18 N2 Er1 . . 112.7(6) ?
C9 N2 H2 . . 105.1 ?
C18 N2 H2 . . 105.1 ?
Er1 N2 H2 . . 105.8 ?
C2 C1 N1 . . 110.2(9) ?
C2 C1 H1A . . 109.6 ?
N1 C1 H1A . . 109.6 ?
C2 C1 H1B . . 109.6 ?
N1 C1 H1B . . 109.6 ?
H1A C1 H1B . . 108.1 ?
C3 C2 C7 . . 118.5(11) ?
C3 C2 C1 . . 118.1(10) ?
C7 C2 C1 . . 123.2(10) ?
O1 C3 C2 . . 120.5(10) ?
O1 C3 C4 . . 121.3(9) ?
C2 C3 C4 . . 118.2(9) ?
C5 C4 O2 . . 124.9(10) ?
C5 C4 C3 . . 121.7(11) ?
O2 C4 C3 . . 113.4(8) ?
C4 C5 C6 . . 117.5(12) ?
C4 C5 H5 . . 121.3 ?
C6 C5 H5 . . 121.3 ?
C7 C6 C5 . . 122.2(11) ?
C7 C6 H6 . . 118.9 ?
C5 C6 H6 . . 118.9 ?
C6 C7 C2 . . 121.9(12) ?
C6 C7 H7 . . 119.1 ?
C2 C7 H7 . . 119.1 ?
O2 C8 H8A . . 109.5 ?
O2 C8 H8B . . 109.5 ?
H8A C8 H8B . . 109.5 ?
O2 C8 H8C . . 109.5 ?
H8A C8 H8C . . 109.5 ?
H8B C8 H8C . . 109.5 ?
N2 C9 C10 . . 107.3(10) ?
N2 C9 H9A . . 110.3 ?
C10 C9 H9A . . 110.3 ?
N2 C9 H9B . . 110.3 ?
C10 C9 H9B . . 110.3 ?
H9A C9 H9B . . 108.5 ?
C15 C10 C11 . . 121.3(13) ?
C15 C10 C9 . . 122.4(12) ?
C11 C10 C9 . . 116.4(10) ?
O3 C11 C10 . . 122.6(10) ?
O3 C11 C12 . . 118.9(11) ?
C10 C11 C12 . . 118.4(11) ?
O4 C12 C13 . . 127.4(13) ?
O4 C12 C11 . . 115.7(10) ?
C13 C12 C11 . . 116.9(14) ?
C14 C13 C12 . . 121.5(14) ?
C14 C13 H13 . . 119.3 ?
C12 C13 H13 . . 119.3 ?
C13 C14 C15 . . 121.9(13) ?
C13 C14 H14 . . 119.0 ?
C15 C14 H14 . . 119.0 ?
C14 C15 C10 . . 119.6(14) ?
C14 C15 H15 . . 120.2 ?
C10 C15 H15 . . 120.2 ?
O4 C16 H16A . . 109.5 ?
O4 C16 H16B . . 109.5 ?
H16A C16 H16B . . 109.5 ?
O4 C16 H16C . . 109.5 ?
H16A C16 H16C . . 109.5 ?
H16B C16 H16C . . 109.5 ?
N1 C17 C18 . . 108.9(9) ?
N1 C17 H17A . . 109.9 ?
C18 C17 H17A . . 109.9 ?
N1 C17 H17B . . 109.9 ?
C18 C17 H17B . . 109.9 ?
H17A C17 H17B . . 108.3 ?
N2 C18 C17 . . 108.3(8) ?
N2 C18 H18A . . 110.0 ?
C17 C18 H18A . . 110.0 ?
N2 C18 H18B . . 110.0 ?
C17 C18 H18B . . 110.0 ?
H18A C18 H18B . . 108.4 ?

loop_
_geom_bond_atom_site_label_1
_geom_bond_atom_site_label_2
_geom_bond_site_symmetry_2
_geom_bond_distance
_geom_bond_publ_flag
Er1 O3 2_775 2.202(6) y
Er1 O3 . 2.202(6) y
Er1 O1 . 2.203(6) y
Er1 O1 2_775 2.203(6) y
Er1 N2 . 2.595(8) y
Er1 N2 2_775 2.595(8) y
Er1 N1 2_775 2.628(8) y
Er1 N1 . 2.628(8) y
O1 C3 . 1.321(12) ?
O1 H1 . 0.8200 ?
O2 C4 . 1.389(13) ?
O2 C8 . 1.419(14) ?
O3 C11 . 1.334(13) ?
O4 C12 . 1.340(16) ?
O4 C16 . 1.446(16) ?
N1 C17 . 1.433(14) ?
N1 C1 . 1.504(16) ?
N1 H1C . 0.9094 ?
N2 C9 . 1.458(16) ?
N2 C18 . 1.495(15) ?
N2 H2 . 0.9105 ?
C1 C2 . 1.479(15) ?
C1 H1A . 0.9700 ?
C1 H1B . 0.9700 ?
C2 C3 . 1.387(15) ?
C2 C7 . 1.426(15) ?
C3 C4 . 1.404(15) ?
C4 C5 . 1.355(15) ?
C5 C6 . 1.433(19) ?
C5 H5 . 0.9300 ?
C6 C7 . 1.254(19) ?
C6 H6 . 0.9300 ?
C7 H7 . 0.9300 ?
C8 H8A . 0.9600 ?
C8 H8B . 0.9600 ?
C8 H8C . 0.9600 ?
C9 C10 . 1.54(2) ?
C9 H9A . 0.9700 ?
C9 H9B . 0.9700 ?
C10 C15 . 1.379(17) ?
C10 C11 . 1.394(19) ?
C11 C12 . 1.450(17) ?
C12 C13 . 1.412(17) ?
C13 C14 . 1.35(2) ?
C13 H13 . 0.9300 ?
C14 C15 . 1.36(2) ?
C14 H14 . 0.9300 ?
C15 H15 . 0.9300 ?
C16 H16A . 0.9600 ?
C16 H16B . 0.9600 ?
C16 H16C . 0.9600 ?
C17 C18 . 1.523(17) ?
C17 H17A . 0.9700 ?
C17 H17B . 0.9700 ?
C18 H18A . 0.9700 ?
C18 H18B . 0.9700 ?

loop_
_geom_hbond_atom_site_label_D
_geom_hbond_atom_site_label_H
_geom_hbond_atom_site_label_A
_geom_hbond_site_symmetry_A
_geom_hbond_distance_DH
_geom_hbond_distance_HA
_geom_hbond_distance_DA
_geom_hbond_angle_DHA
C16 H16A O4 2_875 0.96 2.70 3.49(3) 140.2
N2 H2 O2 2_775 0.91 2.34 3.230(10) 166.2
N1 H1C O4 2_775 0.91 2.59 3.462(12) 161.9
O1 H1 O2 . 0.82 2.21 2.646(9) 113.1

loop_
_geom_torsion_atom_site_label_1
_geom_torsion_atom_site_label_2
_geom_torsion_atom_site_label_3
_geom_torsion_atom_site_label_4
_geom_torsion_site_symmetry_1
_geom_torsion_site_symmetry_2
_geom_torsion_site_symmetry_3
_geom_torsion_site_symmetry_4
_geom_torsion
_geom_torsion_publ_flag
O3 Er1 O1 C3 2_775 . . . 33.8(8) ?
O3 Er1 O1 C3 . . . . 144.6(8) ?
O1 Er1 O1 C3 2_775 . . . -116.7(9) ?
N2 Er1 O1 C3 . . . . -44.0(10) ?
N2 Er1 O1 C3 2_775 . . . 104.5(9) ?
N1 Er1 O1 C3 2_775 . . . 172.7(9) ?
N1 Er1 O1 C3 . . . . -39.1(8) ?
O3 Er1 O3 C11 2_775 . . . -106.2(10) ?
O1 Er1 O3 C11 . . . . 145.9(9) ?
O1 Er1 O3 C11 2_775 . . . 45.5(10) ?
N2 Er1 O3 C11 . . . . -28.1(9) ?
N2 Er1 O3 C11 2_775 . . . -175.4(10) ?
N1 Er1 O3 C11 2_775 . . . 116.9(10) ?
N1 Er1 O3 C11 . . . . -29.0(11) ?
O3 Er1 N1 C17 2_775 . . . 107.2(7) ?
O3 Er1 N1 C17 . . . . 19.4(8) ?
O1 Er1 N1 C17 . . . . -157.9(7) ?
O1 Er1 N1 C17 2_775 . . . -58.7(7) ?
N2 Er1 N1 C17 . . . . 18.5(6) ?
N2 Er1 N1 C17 2_775 . . . 153.1(7) ?
N1 Er1 N1 C17 2_775 . . . -107.1(7) ?
O3 Er1 N1 C1 2_775 . . . -119.5(7) ?
O3 Er1 N1 C1 . . . . 152.8(6) ?
O1 Er1 N1 C1 . . . . -24.5(7) ?
O1 Er1 N1 C1 2_775 . . . 74.7(7) ?
N2 Er1 N1 C1 . . . . 151.9(7) ?
N2 Er1 N1 C1 2_775 . . . -73.6(8) ?
N1 Er1 N1 C1 2_775 . . . 26.3(6) ?
O3 Er1 N2 C9 2_775 . . . 69.5(9) ?
O3 Er1 N2 C9 . . . . -34.5(9) ?
O1 Er1 N2 C9 . . . . 150.1(8) ?
O1 Er1 N2 C9 2_775 . . . -129.4(9) ?
N2 Er1 N2 C9 2_775 . . . 19.2(8) ?
N1 Er1 N2 C9 2_775 . . . -81.1(9) ?
N1 Er1 N2 C9 . . . . 144.9(9) ?
O3 Er1 N2 C18 2_775 . . . -60.3(7) ?
O3 Er1 N2 C18 . . . . -164.3(7) ?
O1 Er1 N2 C18 . . . . 20.2(8) ?
O1 Er1 N2 C18 2_775 . . . 100.8(7) ?
N2 Er1 N2 C18 2_775 . . . -110.7(7) ?
N1 Er1 N2 C18 2_775 . . . 149.1(6) ?
N1 Er1 N2 C18 . . . . 15.1(6) ?
C17 N1 C1 C2 . . . . -159.7(9) ?
Er1 N1 C1 C2 . . . . 68.3(10) ?
N1 C1 C2 C3 . . . . -58.1(13) ?
N1 C1 C2 C7 . . . . 117.1(12) ?
Er1 O1 C3 C2 . . . . 64.0(13) ?
Er1 O1 C3 C4 . . . . -116.8(9) ?
C7 C2 C3 O1 . . . . 178.5(10) ?
C1 C2 C3 O1 . . . . -6.0(15) ?
C7 C2 C3 C4 . . . . -0.7(15) ?
C1 C2 C3 C4 . . . . 174.8(10) ?
C8 O2 C4 C5 . . . . -10.6(15) ?
C8 O2 C4 C3 . . . . 168.9(10) ?
O1 C3 C4 C5 . . . . -179.0(10) ?
C2 C3 C4 C5 . . . . 0.2(16) ?
O1 C3 C4 O2 . . . . 1.5(14) ?
C2 C3 C4 O2 . . . . -179.3(9) ?
O2 C4 C5 C6 . . . . 179.7(10) ?
C3 C4 C5 C6 . . . . 0.2(17) ?
C4 C5 C6 C7 . . . . 0(2) ?
C5 C6 C7 C2 . . . . 0(2) ?
C3 C2 C7 C6 . . . . 0.9(18) ?
C1 C2 C7 C6 . . . . -174.4(13) ?
C18 N2 C9 C10 . . . . -154.4(9) ?
Er1 N2 C9 C10 . . . . 75.2(10) ?
N2 C9 C10 C15 . . . . 122.1(13) ?
N2 C9 C10 C11 . . . . -58.5(14) ?
Er1 O3 C11 C10 . . . . 52.0(14) ?
Er1 O3 C11 C12 . . . . -124.9(10) ?
C15 C10 C11 O3 . . . . 177.0(10) ?
C9 C10 C11 O3 . . . . -2.4(16) ?
C15 C10 C11 C12 . . . . -6.0(17) ?
C9 C10 C11 C12 . . . . 174.5(9) ?
C16 O4 C12 C13 . . . . -7.5(19) ?
C16 O4 C12 C11 . . . . 170.7(12) ?
O3 C11 C12 O4 . . . . 0.9(14) ?
C10 C11 C12 O4 . . . . -176.1(11) ?
O3 C11 C12 C13 . . . . 179.3(10) ?
C10 C11 C12 C13 . . . . 2.3(15) ?
O4 C12 C13 C14 . . . . 177.5(12) ?
C11 C12 C13 C14 . . . . -0.7(17) ?
C12 C13 C14 C15 . . . . 3(2) ?
C13 C14 C15 C10 . . . . -6(2) ?
C11 C10 C15 C14 . . . . 8(2) ?
C9 C10 C15 C14 . . . . -172.5(12) ?
C1 N1 C17 C18 . . . . 177.7(9) ?
Er1 N1 C17 C18 . . . . -49.4(9) ?
C9 N2 C18 C17 . . . . -177.3(10) ?
Er1 N2 C18 C17 . . . . -45.5(9) ?
N1 C17 C18 N2 . . . . 63.8(10) ?
